data_7051272
loop_
_publ_author_name
'Evans, Chris E. B.'
'Lough, Alan J.'
'Grondey, Hiltrud'
'Manners, Ian'

_publ_section_title
;
 Synthesis, structure and polymerization behaviour of borane adducts of
 a phosphorus-bridged [1]ferrocenophane, [(\h-C5H4)2FePPh]
;
_journal_issue 6
_journal_name_full 'New Journal of Chemistry'
_journal_page_first 447
_journal_paper_doi 10.1039/b000935k
_journal_volume 24
_journal_year 2000
_chemical_formula_sum 'C16 H16 B Fe P'
_chemical_formula_weight 305.92
_chemical_name_systematic
;
 ?
;
_space_group_IT_number 2
_symmetry_cell_setting triclinic
_symmetry_space_group_name_Hall '-P 1'
_symmetry_space_group_name_H-M 'P -1'
_atom_sites_solution_hydrogens geom
_atom_sites_solution_primary direct
_atom_sites_solution_secondary difmap
_audit_creation_method SHELXL-97
_cell_angle_alpha 73.754(2)
_cell_angle_beta 83.435(2)
_cell_angle_gamma 66.728(2)
_cell_formula_units_Z 2
_cell_length_a 7.4376(3)
_cell_length_b 8.9729(4)
_cell_length_c 11.9365(5)
_cell_measurement_temperature 100(1)
_cell_volume 702.56(5)
_computing_cell_refinement 'Denzo-SMN (Otwinowski & Minor, 1997)'
_computing_data_collection 'KappaCCD server software (Nonius, 1997)'
_computing_data_reduction 'Denzo-SMN (Otwinowski & Minor, 1997)'
_computing_molecular_graphics 'Bruker SHELXTL V5.1'
_computing_publication_material 'Bruker SHELXTL V5.1'
_computing_structure_refinement 'Bruker SHELXTL V5.1'
_computing_structure_solution 'Bruker SHELXTL V5.1'
_diffrn_ambient_temperature 100(1)
_diffrn_measured_fraction_theta_full 0.989
_diffrn_measured_fraction_theta_max 0.989
_diffrn_measurement_device_type 'Nonius Kappa-CCD'
_diffrn_measurement_method '\f scans & \w scans with \k offsets'
_diffrn_radiation_monochromator graphite
_diffrn_radiation_source 'fine-focus sealed tube'
_diffrn_radiation_type MoK\a
_diffrn_radiation_wavelength 0.71073
_diffrn_reflns_av_R_equivalents 0.033
_diffrn_reflns_av_sigmaI/netI 0.0429
_diffrn_reflns_limit_h_max 9
_diffrn_reflns_limit_h_min 0
_diffrn_reflns_limit_k_max 11
_diffrn_reflns_limit_k_min -9
_diffrn_reflns_limit_l_max 14
_diffrn_reflns_limit_l_min -14
_diffrn_reflns_number 6152
_diffrn_reflns_theta_full 26.36
_diffrn_reflns_theta_max 26.36
_diffrn_reflns_theta_min 3.10
_exptl_absorpt_coefficient_mu 1.167
_exptl_absorpt_correction_type multi-scan
_exptl_absorpt_process_details 'Denzo-SMN, Otwinowski & Minor, 1997'
_exptl_crystal_density_diffrn 1.446
_exptl_crystal_density_method 'not measured'
_exptl_crystal_F_000 316
_refine_diff_density_max 0.314
_refine_diff_density_min -0.551
_refine_diff_density_rms 0.095
_refine_ls_extinction_method none
_refine_ls_goodness_of_fit_ref 1.100
_refine_ls_hydrogen_treatment constr
_refine_ls_matrix_type full
_refine_ls_number_parameters 174
_refine_ls_number_reflns 2843
_refine_ls_number_restraints 0
_refine_ls_restrained_S_all 1.100
_refine_ls_R_factor_all 0.0328
_refine_ls_R_factor_gt 0.0282
_refine_ls_shift/su_max 0.001
_refine_ls_shift/su_mean 0.000
_refine_ls_structure_factor_coef Fsqd
_refine_ls_weighting_details 'calc w=1/[\s^2^(Fo^2^)+(0.0267P)^2^+0.3690P] where P=(Fo^2^+2Fc^2^)/3'
_refine_ls_weighting_scheme calc
_refine_ls_wR_factor_gt 0.0731
_refine_ls_wR_factor_ref 0.0764
_reflns_number_gt 2539
_reflns_number_total 2843
_reflns_threshold_expression 2sigma(I)
_cod_data_source_file b000935k.txt
_cod_data_source_block k98219
_cod_depositor_comments
;
The following automatic conversions were performed:
'_symmetry_cell_setting' value 'Triclinic' changed to 'triclinic'
according to '/home/saulius/struct/CIF-dictionaries/cif_core.dic'
dictionary named 'cif_core.dic' version 2.4.1 from 2010-06-29.

Automatic conversion script
Id: cif_fix_enum 1527 2010-12-29 10:47:43Z saulius 
;
_cod_original_sg_symbol_H-M P-1
_cod_database_code 7051272

loop_
_symmetry_equiv_pos_as_xyz
'x, y, z'
'-x, -y, -z'

loop_
_atom_site_label
_atom_site_type_symbol
_atom_site_fract_x
_atom_site_fract_y
_atom_site_fract_z
_atom_site_U_iso_or_equiv
_atom_site_adp_type
_atom_site_occupancy
_atom_site_symmetry_multiplicity
_atom_site_calc_flag
_atom_site_refinement_flags
_atom_site_disorder_assembly
_atom_site_disorder_group
Fe1 Fe 0.10412(3) -0.28179(3) 0.16383(2) 0.01519(10) Uani 1 1 d . . .
P1 P 0.29239(6) -0.61650(6) 0.23016(4) 0.01486(12) Uani 1 1 d . . .
B1 B 0.2637(3) -0.7786(3) 0.1652(2) 0.0212(4) Uani 1 1 d . . .
H1A H 0.4096(18) -0.8592(14) 0.1379(11) 0.032 Uiso 1 1 calc R . .
H1B H 0.166(2) -0.7126(8) 0.0881(11) 0.032 Uiso 1 1 calc R . .
H1C H 0.199(2) -0.8580(15) 0.2320(9) 0.032 Uiso 1 1 calc R . .
C1 C 0.0622(3) -0.4751(2) 0.27945(16) 0.0170(4) Uani 1 1 d . . .
C2 C 0.0595(3) -0.3528(2) 0.33812(17) 0.0198(4) Uani 1 1 d . . .
H2A H 0.1521 -0.3736 0.4005 0.024 Uiso 1 1 calc R . .
C3 C -0.0968(3) -0.1970(2) 0.29113(17) 0.0215(4) Uani 1 1 d . . .
H3A H -0.1290 -0.0893 0.3128 0.026 Uiso 1 1 calc R . .
C4 C -0.1927(3) -0.2199(2) 0.20363(17) 0.0209(4) Uani 1 1 d . . .
H4A H -0.3035 -0.1307 0.1535 0.025 Uiso 1 1 calc R . .
C5 C -0.0976(3) -0.3891(2) 0.19623(17) 0.0187(4) Uani 1 1 d . . .
H5A H -0.1335 -0.4399 0.1419 0.022 Uiso 1 1 calc R . .
C6 C 0.3573(3) -0.4518(2) 0.12717(16) 0.0162(4) Uani 1 1 d . . .
C7 C 0.3929(3) -0.3255(2) 0.16499(17) 0.0193(4) Uani 1 1 d . . .
H7A H 0.4703 -0.3464 0.2349 0.023 Uiso 1 1 calc R . .
C8 C 0.2989(3) -0.1665(2) 0.08504(18) 0.0215(4) Uani 1 1 d . . .
H8A H 0.2936 -0.0562 0.0917 0.026 Uiso 1 1 calc R . .
C9 C 0.2043(3) -0.1904(2) -0.00247(17) 0.0208(4) Uani 1 1 d . . .
H9A H 0.1218 -0.0999 -0.0674 0.025 Uiso 1 1 calc R . .
C10 C 0.2401(3) -0.3645(2) 0.02244(16) 0.0181(4) Uani 1 1 d . . .
H10A H 0.1911 -0.4175 -0.0241 0.022 Uiso 1 1 calc R . .
C11 C 0.4640(3) -0.7017(2) 0.34928(16) 0.0170(4) Uani 1 1 d . . .
C12 C 0.4044(3) -0.7580(3) 0.46312(17) 0.0224(4) Uani 1 1 d . . .
H12A H 0.2718 -0.7453 0.4789 0.027 Uiso 1 1 calc R . .
C13 C 0.5399(3) -0.8326(3) 0.55330(17) 0.0249(4) Uani 1 1 d . . .
H13A H 0.4998 -0.8718 0.6306 0.030 Uiso 1 1 calc R . .
C14 C 0.7343(3) -0.8500(2) 0.53072(18) 0.0232(4) Uani 1 1 d . . .
H14A H 0.8265 -0.9013 0.5925 0.028 Uiso 1 1 calc R . .
C15 C 0.7930(3) -0.7924(2) 0.41772(18) 0.0243(4) Uani 1 1 d . . .
H15A H 0.9250 -0.8025 0.4026 0.029 Uiso 1 1 calc R . .
C16 C 0.6591(3) -0.7198(2) 0.32659(17) 0.0208(4) Uani 1 1 d . . .
H16A H 0.7002 -0.6826 0.2492 0.025 Uiso 1 1 calc R . .

loop_
_atom_site_aniso_label
_atom_site_aniso_U_11
_atom_site_aniso_U_22
_atom_site_aniso_U_33
_atom_site_aniso_U_23
_atom_site_aniso_U_13
_atom_site_aniso_U_12
Fe1 0.01380(15) 0.01386(16) 0.01785(16) -0.00490(11) 0.00045(10) -0.00480(11)
P1 0.0149(2) 0.0131(2) 0.0157(2) -0.00351(18) -0.00130(18) -0.00423(19)
B1 0.0234(11) 0.0169(11) 0.0245(11) -0.0073(9) -0.0022(9) -0.0069(9)
C1 0.0161(9) 0.0175(9) 0.0177(9) -0.0035(7) 0.0014(7) -0.0078(7)
C2 0.0194(9) 0.0219(10) 0.0197(9) -0.0084(8) 0.0025(7) -0.0081(8)
C3 0.0207(9) 0.0199(10) 0.0237(10) -0.0087(8) 0.0064(8) -0.0072(8)
C4 0.0149(9) 0.0186(10) 0.0254(10) -0.0034(8) 0.0013(7) -0.0043(8)
C5 0.0148(8) 0.0202(10) 0.0227(10) -0.0060(8) 0.0011(7) -0.0082(8)
C6 0.0133(8) 0.0158(9) 0.0184(9) -0.0058(7) 0.0019(7) -0.0042(7)
C7 0.0153(8) 0.0189(10) 0.0250(10) -0.0063(8) 0.0024(7) -0.0080(8)
C8 0.0186(9) 0.0169(9) 0.0294(11) -0.0065(8) 0.0054(8) -0.0084(8)
C9 0.0196(9) 0.0162(9) 0.0217(10) -0.0014(8) 0.0029(7) -0.0049(8)
C10 0.0172(9) 0.0196(10) 0.0157(9) -0.0050(7) 0.0027(7) -0.0056(8)
C11 0.0180(9) 0.0126(9) 0.0198(9) -0.0042(7) -0.0023(7) -0.0047(7)
C12 0.0188(9) 0.0253(11) 0.0214(10) -0.0021(8) -0.0013(8) -0.0088(8)
C13 0.0267(10) 0.0262(11) 0.0184(10) -0.0034(8) -0.0021(8) -0.0078(9)
C14 0.0226(10) 0.0199(10) 0.0250(10) -0.0039(8) -0.0100(8) -0.0047(8)
C15 0.0176(9) 0.0219(10) 0.0328(11) -0.0061(9) -0.0035(8) -0.0067(8)
C16 0.0203(9) 0.0195(10) 0.0203(10) -0.0046(8) 0.0007(7) -0.0056(8)

loop_
_atom_type_symbol
_atom_type_description
_atom_type_scat_dispersion_real
_atom_type_scat_dispersion_imag
_atom_type_scat_source
C C 0.0033 0.0016 'International Tables Vol C Tables 4.2.6.8 and 6.1.1.4'
H H 0.0000 0.0000 'International Tables Vol C Tables 4.2.6.8 and 6.1.1.4'
P P 0.1023 0.0942 'International Tables Vol C Tables 4.2.6.8 and 6.1.1.4'
Fe Fe 0.3463 0.8444 'International Tables Vol C Tables 4.2.6.8 and 6.1.1.4'
B B 0.0013 0.0007 'International Tables Vol C Tables 4.2.6.8 and 6.1.1.4'

loop_
_geom_angle_atom_site_label_1
_geom_angle_atom_site_label_2
_geom_angle_atom_site_label_3
_geom_angle
_geom_angle_site_symmetry_1
_geom_angle_site_symmetry_3
_geom_angle_publ_flag
C6 Fe1 C1 85.85(7) . . ?
C6 Fe1 C7 42.32(7) . . ?
C1 Fe1 C7 107.42(7) . . ?
C6 Fe1 C2 107.00(8) . . ?
C1 Fe1 C2 42.23(8) . . ?
C7 Fe1 C2 99.01(8) . . ?
C6 Fe1 C5 107.61(7) . . ?
C1 Fe1 C5 42.23(7) . . ?
C7 Fe1 C5 145.12(8) . . ?
C2 Fe1 C5 69.86(8) . . ?
C6 Fe1 C10 42.11(7) . . ?
C1 Fe1 C10 107.24(7) . . ?
C7 Fe1 C10 69.80(8) . . ?
C2 Fe1 C10 144.48(8) . . ?
C5 Fe1 C10 99.64(8) . . ?
C6 Fe1 C4 147.99(8) . . ?
C1 Fe1 C4 69.74(7) . . ?
C7 Fe1 C4 164.79(8) . . ?
C2 Fe1 C4 68.57(8) . . ?
C5 Fe1 C4 40.43(7) . . ?
C10 Fe1 C4 125.41(8) . . ?
C6 Fe1 C3 147.58(8) . . ?
C1 Fe1 C3 69.81(8) . . ?
C7 Fe1 C3 124.65(8) . . ?
C2 Fe1 C3 40.67(8) . . ?
C5 Fe1 C3 68.39(8) . . ?
C10 Fe1 C3 165.55(8) . . ?
C4 Fe1 C3 40.14(8) . . ?
C6 Fe1 C8 69.56(7) . . ?
C1 Fe1 C8 147.90(8) . . ?
C7 Fe1 C8 40.51(8) . . ?
C2 Fe1 C8 125.19(8) . . ?
C5 Fe1 C8 164.94(8) . . ?
C10 Fe1 C8 68.04(8) . . ?
C4 Fe1 C8 140.09(8) . . ?
C3 Fe1 C8 122.26(8) . . ?
C6 Fe1 C9 69.53(7) . . ?
C1 Fe1 C9 147.47(8) . . ?
C7 Fe1 C9 68.37(8) . . ?
C2 Fe1 C9 165.06(8) . . ?
C5 Fe1 C9 125.06(8) . . ?
C10 Fe1 C9 40.30(7) . . ?
C4 Fe1 C9 122.38(8) . . ?
C3 Fe1 C9 140.39(8) . . ?
C8 Fe1 C9 39.88(8) . . ?
C6 Fe1 P1 42.90(5) . . ?
C1 Fe1 P1 43.03(5) . . ?
C7 Fe1 P1 73.67(5) . . ?
C2 Fe1 P1 73.45(6) . . ?
C5 Fe1 P1 71.48(5) . . ?
C10 Fe1 P1 71.05(5) . . ?
C4 Fe1 P1 109.37(5) . . ?
C3 Fe1 P1 110.71(6) . . ?
C8 Fe1 P1 110.51(5) . . ?
C9 Fe1 P1 108.88(5) . . ?
C11 P1 C6 106.02(8) . . ?
C11 P1 C1 107.12(8) . . ?
C6 P1 C1 96.06(8) . . ?
C11 P1 B1 115.49(9) . . ?
C6 P1 B1 115.98(9) . . ?
C1 P1 B1 114.11(9) . . ?
C11 P1 Fe1 117.62(6) . . ?
C6 P1 Fe1 47.99(6) . . ?
C1 P1 Fe1 48.15(6) . . ?
B1 P1 Fe1 126.89(7) . . ?
C2 C1 C5 106.34(16) . . ?
C2 C1 P1 121.17(13) . . ?
C5 C1 P1 116.81(13) . . ?
C2 C1 Fe1 69.89(10) . . ?
C5 C1 Fe1 70.05(10) . . ?
P1 C1 Fe1 88.81(7) . . ?
C3 C2 C1 108.52(16) . . ?
C3 C2 Fe1 71.84(11) . . ?
C1 C2 Fe1 67.88(10) . . ?
C2 C3 C4 108.13(17) . . ?
C2 C3 Fe1 67.49(10) . . ?
C4 C3 Fe1 69.91(11) . . ?
C5 C4 C3 108.35(17) . . ?
C5 C4 Fe1 67.78(10) . . ?
C3 C4 Fe1 69.95(10) . . ?
C4 C5 C1 108.66(16) . . ?
C4 C5 Fe1 71.79(10) . . ?
C1 C5 Fe1 67.72(10) . . ?
C10 C6 C7 106.46(16) . . ?
C10 C6 P1 116.50(13) . . ?
C7 C6 P1 121.90(14) . . ?
C10 C6 Fe1 70.40(10) . . ?
C7 C6 Fe1 69.97(10) . . ?
P1 C6 Fe1 89.11(7) . . ?
C8 C7 C6 108.28(17) . . ?
C8 C7 Fe1 72.29(11) . . ?
C6 C7 Fe1 67.71(10) . . ?
C7 C8 C9 108.45(17) . . ?
C7 C8 Fe1 67.20(10) . . ?
C9 C8 Fe1 70.25(10) . . ?
C10 C9 C8 108.05(17) . . ?
C10 C9 Fe1 67.45(10) . . ?
C8 C9 Fe1 69.87(11) . . ?
C9 C10 C6 108.75(16) . . ?
C9 C10 Fe1 72.25(11) . . ?
C6 C10 Fe1 67.48(10) . . ?
C16 C11 C12 119.91(17) . . ?
C16 C11 P1 119.91(14) . . ?
C12 C11 P1 120.09(14) . . ?
C13 C12 C11 119.82(17) . . ?
C12 C13 C14 120.26(18) . . ?
C15 C14 C13 119.93(18) . . ?
C14 C15 C16 120.21(18) . . ?
C15 C16 C11 119.86(18) . . ?

loop_
_geom_bond_atom_site_label_1
_geom_bond_atom_site_label_2
_geom_bond_distance
_geom_bond_site_symmetry_2
_geom_bond_publ_flag
Fe1 C6 1.9951(18) . ?
Fe1 C1 2.0004(18) . ?
Fe1 C7 2.0258(18) . ?
Fe1 C2 2.0277(19) . ?
Fe1 C5 2.0320(18) . ?
Fe1 C10 2.0346(18) . ?
Fe1 C4 2.0851(18) . ?
Fe1 C3 2.0856(19) . ?
Fe1 C8 2.0932(18) . ?
Fe1 C9 2.0983(19) . ?
Fe1 P1 2.6847(5) . ?
P1 C11 1.8085(19) . ?
P1 C6 1.8276(18) . ?
P1 C1 1.8324(19) . ?
P1 B1 1.917(2) . ?
C1 C2 1.451(3) . ?
C1 C5 1.453(3) . ?
C2 C3 1.430(3) . ?
C3 C4 1.431(3) . ?
C4 C5 1.424(3) . ?
C6 C10 1.448(3) . ?
C6 C7 1.452(3) . ?
C7 C8 1.427(3) . ?
C8 C9 1.430(3) . ?
C9 C10 1.425(3) . ?
C11 C16 1.398(3) . ?
C11 C12 1.397(3) . ?
C12 C13 1.390(3) . ?
C13 C14 1.394(3) . ?
C14 C15 1.390(3) . ?
C15 C16 1.392(3) . ?
